data_4302477
loop_
_publ_author_name
'Amanda C. Bowman'
'Suzanne C. Bart'
'Frank W. Heinemann'
'Karsten Meyer'
'Paul J. Chirik'

_publ_section_title
;
Synthesis of Bis(imino)pyridine Iron Amide and Ammonia Compounds from an
N-H Transfer Agent
;
_journal_name_full 'Inorganic Chemistry'
_journal_page_first 5587
_journal_page_last 5589
_journal_paper_doi 10.1021/ic9003017
_journal_volume 48
_journal_year 2009
_chemical_formula_moiety 'C33 H46 Fe N4'
_chemical_formula_sum 'C33 H46 Fe N4'
_chemical_formula_weight 554.59
_chemical_name_systematic
; 
 ? 
;
_space_group_IT_number 61
_symmetry_cell_setting orthorhombic
_symmetry_space_group_name_Hall '-P 2ac 2ab'
_symmetry_space_group_name_H-M 'P b c a'
_atom_sites_solution_hydrogens geom
_atom_sites_solution_primary direct
_atom_sites_solution_secondary difmap
_audit_creation_method SHELXL-97
_cell_angle_alpha 90.00
_cell_angle_beta 90.00
_cell_angle_gamma 90.00
_cell_formula_units_Z 16
_cell_length_a 14.691(2)
_cell_length_b 27.326(3)
_cell_length_c 30.466(5)
_cell_measurement_reflns_used 456
_cell_measurement_temperature 100(2)
_cell_measurement_theta_max 20.00
_cell_measurement_theta_min 6.00
_cell_volume 12230(3)
_computing_cell_refinement 'EVALCCD (Duisenberg, 2003)'
_computing_data_collection 'COLLECT (Bruker-Nonius, 2002)'
_computing_data_reduction 'EVALCCD (Duisenberg, 2003)'
_computing_molecular_graphics 'SHELXTL 6.12 (Bruker AXS, 2002)'
_computing_publication_material 'SHELXTL 6.12 (Bruker AXS, 2002)'
_computing_structure_refinement 'SHELXTL 6.12 (Bruker AXS, 2002)'
_computing_structure_solution 'SHELXTL 6.12 (Bruker AXS, 2002)'
_diffrn_ambient_temperature 100(2)
_diffrn_detector_area_resol_mean 9
_diffrn_measured_fraction_theta_full 0.996
_diffrn_measured_fraction_theta_max 0.996
_diffrn_measurement_device_type 'Bruker-Nonius KappaCCD'
_diffrn_measurement_method
;
 \f- and \w-rotations with 0.90 \% and 108 sec per frame
;
_diffrn_radiation_monochromator graphite
_diffrn_radiation_source 'fine-focus sealed tube'
_diffrn_radiation_type MoK\a
_diffrn_radiation_wavelength 0.71073
_diffrn_reflns_av_R_equivalents 0.0606
_diffrn_reflns_av_sigmaI/netI 0.0430
_diffrn_reflns_limit_h_max 18
_diffrn_reflns_limit_h_min -18
_diffrn_reflns_limit_k_max 35
_diffrn_reflns_limit_k_min -35
_diffrn_reflns_limit_l_max 39
_diffrn_reflns_limit_l_min -39
_diffrn_reflns_number 114363
_diffrn_reflns_theta_full 27.10
_diffrn_reflns_theta_max 27.10
_diffrn_reflns_theta_min 3.22
_exptl_absorpt_coefficient_mu 0.520
_exptl_absorpt_correction_T_max 0.880
_exptl_absorpt_correction_T_min 0.777
_exptl_absorpt_correction_type multi-scan
_exptl_absorpt_process_details 'SADABS, Bruker-AXS, 2002'
_exptl_crystal_colour brown
_exptl_crystal_density_diffrn 1.205
_exptl_crystal_density_method 'not measured'
_exptl_crystal_description prism
_exptl_crystal_F_000 4768
_exptl_crystal_size_max 0.32
_exptl_crystal_size_mid 0.28
_exptl_crystal_size_min 0.25
_refine_diff_density_max 0.496
_refine_diff_density_min -0.458
_refine_diff_density_rms 0.065
_refine_ls_extinction_method none
_refine_ls_goodness_of_fit_ref 1.056
_refine_ls_hydrogen_treatment constr
_refine_ls_matrix_type full
_refine_ls_number_parameters 718
_refine_ls_number_reflns 13457
_refine_ls_number_restraints 45
_refine_ls_restrained_S_all 1.064
_refine_ls_R_factor_all 0.0735
_refine_ls_R_factor_gt 0.0491
_refine_ls_shift/su_max 0.004
_refine_ls_shift/su_mean 0.000
_refine_ls_structure_factor_coef Fsqd
_refine_ls_weighting_details 'calc w=1/[\s^2^(Fo^2^)+(0.0350P)^2^+15.3993P] where P=(Fo^2^+2Fc^2^)/3'
_refine_ls_weighting_scheme calc
_refine_ls_wR_factor_gt 0.0981
_refine_ls_wR_factor_ref 0.1080
_reflns_number_gt 10273
_reflns_number_total 13457
_reflns_threshold_expression >2sigma(I)
_cod_data_source_file ic9003017_si_002_2.cif
_cod_data_source_block sd0734
_cod_original_sg_symbol_Hall -P2ac2ab
_cod_database_code 4302477

loop_
_symmetry_equiv_pos_as_xyz
'x, y, z'
'-x+1/2, -y, z+1/2'
'-x, y+1/2, -z+1/2'
'x+1/2, -y+1/2, -z'
'-x, -y, -z'
'x-1/2, y, -z-1/2'
'x, -y-1/2, z-1/2'
'-x-1/2, y-1/2, z'

loop_
_atom_site_label
_atom_site_type_symbol
_atom_site_fract_x
_atom_site_fract_y
_atom_site_fract_z
_atom_site_U_iso_or_equiv
_atom_site_adp_type
_atom_site_occupancy
_atom_site_symmetry_multiplicity
_atom_site_calc_flag
_atom_site_refinement_flags
_atom_site_disorder_assembly
_atom_site_disorder_group
Fe1 Fe 0.98124(2) 0.258980(11) 0.093958(10) 0.01287(8) Uani 1 1 d . . .
N1 N 0.92779(12) 0.29479(6) 0.04705(6) 0.0140(4) Uani 1 1 d . . .
N2 N 1.06394(12) 0.30893(6) 0.09099(6) 0.0129(4) Uani 1 1 d . . .
N3 N 1.06071(12) 0.23747(7) 0.13884(6) 0.0156(4) Uani 1 1 d . . .
N4 N 0.89085(14) 0.20404(8) 0.09804(7) 0.0270(5) Uani 1 1 d . . .
H4A H 0.8978 0.1837 0.0746 0.040 Uiso 1 1 calc R . .
H4B H 0.8334 0.2165 0.0981 0.040 Uiso 1 1 calc R . .
H4C H 0.9004 0.1870 0.1233 0.040 Uiso 1 1 calc R . .
C1 C 0.94222(17) 0.36962(9) -0.00085(8) 0.0243(5) Uani 1 1 d . . .
H1A H 0.8826 0.3591 -0.0117 0.036 Uiso 1 1 calc R . .
H1B H 0.9864 0.3691 -0.0250 0.036 Uiso 1 1 calc R . .
H1C H 0.9375 0.4029 0.0108 0.036 Uiso 1 1 calc R . .
C2 C 0.97284(15) 0.33588(8) 0.03457(7) 0.0152(4) Uani 1 1 d . . .
C3 C 1.05283(15) 0.34467(8) 0.05953(7) 0.0134(4) Uani 1 1 d . . .
C4 C 1.11658(15) 0.38282(8) 0.05663(7) 0.0165(5) Uani 1 1 d . . .
H4D H 1.1107 0.4074 0.0348 0.020 Uiso 1 1 calc R . .
C5 C 1.18820(15) 0.38399(8) 0.08615(7) 0.0179(5) Uani 1 1 d . . .
H5A H 1.2310 0.4100 0.0847 0.022 Uiso 1 1 calc R . .
C6 C 1.19869(15) 0.34774(8) 0.11801(7) 0.0173(5) Uani 1 1 d . . .
H6A H 1.2478 0.3491 0.1382 0.021 Uiso 1 1 calc R . .
C7 C 1.13603(14) 0.30945(8) 0.11974(7) 0.0140(4) Uani 1 1 d . . .
C8 C 1.13426(15) 0.26685(8) 0.14729(7) 0.0160(5) Uani 1 1 d . . .
C9 C 1.20513(17) 0.25590(9) 0.17879(8) 0.0263(6) Uani 1 1 d . . .
H9A H 1.1789 0.2382 0.2037 0.039 Uiso 1 1 calc R . .
H9B H 1.2326 0.2865 0.1892 0.039 Uiso 1 1 calc R . .
H9C H 1.2519 0.2356 0.1648 0.039 Uiso 1 1 calc R . .
C10 C 0.84312(14) 0.28271(8) 0.02597(7) 0.0142(5) Uani 1 1 d . . .
C11 C 0.84201(15) 0.25580(8) -0.01349(7) 0.0155(5) Uani 1 1 d . . .
C12 C 0.75815(15) 0.24421(8) -0.03210(7) 0.0174(5) Uani 1 1 d . . .
H12A H 0.7567 0.2270 -0.0592 0.021 Uiso 1 1 calc R . .
C13 C 0.67735(15) 0.25705(8) -0.01231(8) 0.0192(5) Uani 1 1 d . . .
H13A H 0.6209 0.2488 -0.0256 0.023 Uiso 1 1 calc R . .
C14 C 0.67936(16) 0.28218(9) 0.02713(8) 0.0214(5) Uani 1 1 d . . .
H14A H 0.6236 0.2903 0.0412 0.026 Uiso 1 1 calc R . .
C15 C 0.76131(15) 0.29585(8) 0.04667(7) 0.0182(5) Uani 1 1 d . . .
C16 C 0.92842(16) 0.23766(9) -0.03556(8) 0.0203(5) Uani 1 1 d . . .
H16A H 0.9818 0.2506 -0.0188 0.024 Uiso 1 1 calc R . .
C17 C 0.93218(17) 0.18170(9) -0.03427(9) 0.0261(6) Uani 1 1 d . . .
H17A H 0.9325 0.1706 -0.0037 0.039 Uiso 1 1 calc R . .
H17B H 0.9877 0.1704 -0.0490 0.039 Uiso 1 1 calc R . .
H17C H 0.8788 0.1683 -0.0493 0.039 Uiso 1 1 calc R . .
C18 C 0.9353(2) 0.25592(11) -0.08297(9) 0.0375(7) Uani 1 1 d . . .
H18A H 0.9311 0.2917 -0.0834 0.056 Uiso 1 1 calc R . .
H18B H 0.8856 0.2420 -0.1004 0.056 Uiso 1 1 calc R . .
H18C H 0.9938 0.2458 -0.0955 0.056 Uiso 1 1 calc R . .
C19 C 0.75837(16) 0.32664(10) 0.08825(8) 0.0269(6) Uani 1 1 d . . .
H19A H 0.8223 0.3323 0.0983 0.032 Uiso 1 1 calc R . .
C20 C 0.7065(2) 0.30102(12) 0.12537(9) 0.0424(8) Uani 1 1 d . . .
H20A H 0.7360 0.2698 0.1322 0.064 Uiso 1 1 calc R . .
H20B H 0.6436 0.2950 0.1161 0.064 Uiso 1 1 calc R . .
H20C H 0.7067 0.3219 0.1515 0.064 Uiso 1 1 calc R . .
C21 C 0.7155(2) 0.37614(11) 0.07777(11) 0.0445(8) Uani 1 1 d . . .
H21A H 0.7508 0.3924 0.0547 0.067 Uiso 1 1 calc R . .
H21B H 0.7153 0.3965 0.1042 0.067 Uiso 1 1 calc R . .
H21C H 0.6528 0.3713 0.0677 0.067 Uiso 1 1 calc R . .
C22 C 1.05265(15) 0.19192(8) 0.16157(7) 0.0174(5) Uani 1 1 d . . .
C23 C 0.99533(16) 0.18861(9) 0.19853(8) 0.0218(5) Uani 1 1 d . A .
C24 C 0.98380(18) 0.14314(9) 0.21835(8) 0.0261(6) Uani 1 1 d . . .
H24A H 0.9455 0.1405 0.2434 0.031 Uiso 1 1 calc R . .
C25 C 1.02678(18) 0.10184(9) 0.20247(8) 0.0255(6) Uani 1 1 d . . .
H25A H 1.0184 0.0712 0.2167 0.031 Uiso 1 1 calc R . .
C26 C 1.08209(17) 0.10517(9) 0.16583(8) 0.0240(5) Uani 1 1 d . . .
H26A H 1.1111 0.0766 0.1549 0.029 Uiso 1 1 calc R . .
C27 C 1.09591(16) 0.14990(8) 0.14473(8) 0.0205(5) Uani 1 1 d . . .
C28 C 0.94856(19) 0.23363(9) 0.21734(9) 0.0308(6) Uani 1 1 d DU . .
H28A H 0.9567 0.2619 0.1969 0.037 Uiso 0.60(4) 1 calc PR A 1
H28B H 0.9497 0.2577 0.1926 0.037 Uiso 0.40(4) 1 calc PR A 2
C29 C 0.9890(10) 0.2465(6) 0.2630(4) 0.050(2) Uani 0.60(4) 1 d PDU A 1
H29A H 0.9775 0.2195 0.2835 0.075 Uiso 0.60(4) 1 calc PR A 1
H29B H 0.9603 0.2764 0.2741 0.075 Uiso 0.60(4) 1 calc PR A 1
H29C H 1.0548 0.2516 0.2603 0.075 Uiso 0.60(4) 1 calc PR A 1
C29' C 1.0049(14) 0.2576(7) 0.2526(7) 0.044(3) Uani 0.40(4) 1 d PDU A 2
H29D H 1.0172 0.2340 0.2760 0.066 Uiso 0.40(4) 1 calc PR A 2
H29E H 0.9717 0.2857 0.2646 0.066 Uiso 0.40(4) 1 calc PR A 2
H29F H 1.0627 0.2689 0.2400 0.066 Uiso 0.40(4) 1 calc PR A 2
C30 C 0.8477(2) 0.22524(12) 0.22561(11) 0.0468(8) Uani 1 1 d DU A .
H30A H 0.8191 0.2561 0.2343 0.070 Uiso 1 1 calc R . .
H30B H 0.8401 0.2011 0.2491 0.070 Uiso 1 1 calc R . .
H30C H 0.8189 0.2131 0.1987 0.070 Uiso 1 1 calc R . .
C31 C 1.15571(19) 0.15208(9) 0.10405(8) 0.0287(6) Uani 1 1 d . . .
H31A H 1.1614 0.1872 0.0954 0.034 Uiso 1 1 calc R . .
C32 C 1.2516(2) 0.13263(12) 0.11228(11) 0.0455(8) Uani 1 1 d . . .
H32A H 1.2787 0.1501 0.1371 0.068 Uiso 1 1 calc R . .
H32B H 1.2889 0.1377 0.0860 0.068 Uiso 1 1 calc R . .
H32C H 1.2486 0.0976 0.1190 0.068 Uiso 1 1 calc R . .
C33 C 1.1117(2) 0.12505(12) 0.06579(9) 0.0481(8) Uani 1 1 d . . .
H33A H 1.0515 0.1390 0.0599 0.072 Uiso 1 1 calc R . .
H33B H 1.1055 0.0903 0.0732 0.072 Uiso 1 1 calc R . .
H33C H 1.1500 0.1285 0.0396 0.072 Uiso 1 1 calc R . .
Fe2 Fe 0.72852(2) 0.487638(12) 0.155352(10) 0.01411(8) Uani 1 1 d . . .
N5 N 0.66908(12) 0.45070(7) 0.19977(6) 0.0149(4) Uani 1 1 d . . .
N6 N 0.81550(12) 0.44009(6) 0.16297(6) 0.0140(4) Uani 1 1 d . . .
N7 N 0.81404(12) 0.51099(7) 0.11404(6) 0.0170(4) Uani 1 1 d . . .
N8 N 0.63355(14) 0.53942(7) 0.14541(7) 0.0249(5) Uani 1 1 d . . .
H8A H 0.6414 0.5529 0.1184 0.037 Uiso 1 1 calc R . .
H8B H 0.6390 0.5631 0.1663 0.037 Uiso 1 1 calc R . .
H8C H 0.5772 0.5257 0.1471 0.037 Uiso 1 1 calc R . .
C34 C 0.68212(17) 0.37795(9) 0.24940(8) 0.0230(5) Uani 1 1 d . . .
H34A H 0.6155 0.3791 0.2506 0.035 Uiso 1 1 calc R . .
H34B H 0.7072 0.3884 0.2777 0.035 Uiso 1 1 calc R . .
H34C H 0.7018 0.3444 0.2431 0.035 Uiso 1 1 calc R . .
C35 C 0.71477(15) 0.41066(8) 0.21479(7) 0.0155(5) Uani 1 1 d . . .
C36 C 0.80116(15) 0.40414(8) 0.19377(7) 0.0141(4) Uani 1 1 d . . .
C37 C 0.86840(16) 0.36895(8) 0.20073(7) 0.0177(5) Uani 1 1 d . . .
H37A H 0.8599 0.3441 0.2221 0.021 Uiso 1 1 calc R . .
C38 C 0.94763(15) 0.37064(8) 0.17617(7) 0.0186(5) Uani 1 1 d . . .
H38A H 0.9934 0.3466 0.1806 0.022 Uiso 1 1 calc R . .
C39 C 0.96100(15) 0.40726(8) 0.14499(7) 0.0173(5) Uani 1 1 d . . .
H39A H 1.0156 0.4083 0.1283 0.021 Uiso 1 1 calc R . .
C40 C 0.89354(15) 0.44216(8) 0.13858(7) 0.0148(5) Uani 1 1 d . . .
C41 C 0.89250(15) 0.48419(8) 0.10950(7) 0.0167(5) Uani 1 1 d . . .
C42 C 0.96501(16) 0.49507(9) 0.07981(8) 0.0255(6) Uani 1 1 d . . .
H42A H 0.9794 0.5301 0.0813 0.038 Uiso 1 1 calc R . .
H42B H 0.9465 0.4866 0.0499 0.038 Uiso 1 1 calc R . .
H42C H 1.0190 0.4760 0.0879 0.038 Uiso 1 1 calc R . .
C43 C 0.58407(15) 0.46331(8) 0.21971(7) 0.0155(5) Uani 1 1 d . . .
C44 C 0.58345(15) 0.48797(8) 0.26038(7) 0.0157(5) Uani 1 1 d . . .
C45 C 0.49993(15) 0.50138(8) 0.27825(8) 0.0180(5) Uani 1 1 d . . .
H45A H 0.4984 0.5176 0.3058 0.022 Uiso 1 1 calc R . .
C46 C 0.41898(15) 0.49158(8) 0.25660(8) 0.0189(5) Uani 1 1 d . . .
H46A H 0.3626 0.5011 0.2693 0.023 Uiso 1 1 calc R . .
C47 C 0.42069(15) 0.46800(8) 0.21659(8) 0.0200(5) Uani 1 1 d . . .
H47A H 0.3650 0.4617 0.2018 0.024 Uiso 1 1 calc R . .
C48 C 0.50226(15) 0.45319(8) 0.19740(7) 0.0173(5) Uani 1 1 d . . .
C49 C 0.67169(15) 0.50195(9) 0.28327(7) 0.0190(5) Uani 1 1 d . . .
H49A H 0.7213 0.4814 0.2704 0.023 Uiso 1 1 calc R . .
C50 C 0.69519(18) 0.55547(9) 0.27399(9) 0.0293(6) Uani 1 1 d . . .
H50A H 0.6982 0.5607 0.2422 0.044 Uiso 1 1 calc R . .
H50B H 0.7542 0.5633 0.2872 0.044 Uiso 1 1 calc R . .
H50C H 0.6482 0.5767 0.2866 0.044 Uiso 1 1 calc R . .
C51 C 0.66998(18) 0.49241(11) 0.33262(8) 0.0300(6) Uani 1 1 d . . .
H51A H 0.6536 0.4582 0.3380 0.045 Uiso 1 1 calc R . .
H51B H 0.6249 0.5139 0.3465 0.045 Uiso 1 1 calc R . .
H51C H 0.7303 0.4990 0.3450 0.045 Uiso 1 1 calc R . .
C52 C 0.50168(16) 0.42463(9) 0.15461(8) 0.0248(6) Uani 1 1 d . . .
H52A H 0.5645 0.4261 0.1421 0.030 Uiso 1 1 calc R . .
C53 C 0.4365(2) 0.44535(11) 0.12027(9) 0.0370(7) Uani 1 1 d . . .
H53A H 0.4502 0.4800 0.1154 0.056 Uiso 1 1 calc R . .
H53B H 0.3737 0.4420 0.1307 0.056 Uiso 1 1 calc R . .
H53C H 0.4438 0.4273 0.0927 0.056 Uiso 1 1 calc R . .
C54 C 0.4796(2) 0.37087(10) 0.16371(10) 0.0428(8) Uani 1 1 d . . .
H54A H 0.5248 0.3574 0.1841 0.064 Uiso 1 1 calc R . .
H54B H 0.4811 0.3524 0.1361 0.064 Uiso 1 1 calc R . .
H54C H 0.4189 0.3684 0.1768 0.064 Uiso 1 1 calc R . .
C55 C 0.80390(15) 0.55485(8) 0.08871(8) 0.0186(5) Uani 1 1 d . . .
C56 C 0.75435(17) 0.55319(10) 0.04915(8) 0.0256(6) Uani 1 1 d . . .
C57 C 0.73944(18) 0.59708(10) 0.02680(8) 0.0292(6) Uani 1 1 d . . .
H57A H 0.7048 0.5968 0.0005 0.035 Uiso 1 1 calc R . .
C58 C 0.77371(18) 0.64083(10) 0.04200(8) 0.0297(6) Uani 1 1 d . . .
H58A H 0.7641 0.6701 0.0258 0.036 Uiso 1 1 calc R . .
C59 C 0.82205(18) 0.64190(9) 0.08078(9) 0.0270(6) Uani 1 1 d . . .
H59A H 0.8457 0.6722 0.0911 0.032 Uiso 1 1 calc R . .
C60 C 0.83700(16) 0.59941(9) 0.10526(8) 0.0223(5) Uani 1 1 d . . .
C61 C 0.7205(2) 0.50520(11) 0.03031(9) 0.0372(7) Uani 1 1 d U . .
H61A H 0.7325 0.4792 0.0526 0.045 Uiso 1 1 calc R . .
C62 C 0.7717(2) 0.49125(12) -0.01130(12) 0.0514(8) Uani 1 1 d U . .
H62A H 0.8373 0.4911 -0.0054 0.077 Uiso 1 1 calc R . .
H62B H 0.7583 0.5151 -0.0344 0.077 Uiso 1 1 calc R . .
H62C H 0.7525 0.4586 -0.0209 0.077 Uiso 1 1 calc R . .
C63 C 0.6185(2) 0.50565(16) 0.02137(13) 0.0697(11) Uani 1 1 d U . .
H63A H 0.5858 0.5143 0.0483 0.105 Uiso 1 1 calc R . .
H63B H 0.5991 0.4731 0.0115 0.105 Uiso 1 1 calc R . .
H63C H 0.6049 0.5298 -0.0015 0.105 Uiso 1 1 calc R . .
C64 C 0.88626(18) 0.60234(9) 0.14879(9) 0.0277(6) Uani 1 1 d . . .
H64A H 0.8886 0.5686 0.1614 0.033 Uiso 1 1 calc R . .
C65 C 0.98431(19) 0.62035(11) 0.14358(10) 0.0404(7) Uani 1 1 d . . .
H65A H 1.0167 0.5992 0.1229 0.061 Uiso 1 1 calc R . .
H65B H 1.0150 0.6194 0.1721 0.061 Uiso 1 1 calc R . .
H65C H 0.9840 0.6540 0.1324 0.061 Uiso 1 1 calc R . .
C66 C 0.8352(2) 0.63491(11) 0.18155(9) 0.0399(7) Uani 1 1 d . . .
H66A H 0.7725 0.6232 0.1847 0.060 Uiso 1 1 calc R . .
H66B H 0.8347 0.6687 0.1708 0.060 Uiso 1 1 calc R . .
H66C H 0.8658 0.6336 0.2101 0.060 Uiso 1 1 calc R . .

loop_
_atom_site_aniso_label
_atom_site_aniso_U_11
_atom_site_aniso_U_22
_atom_site_aniso_U_33
_atom_site_aniso_U_23
_atom_site_aniso_U_13
_atom_site_aniso_U_12
Fe1 0.01090(15) 0.01374(15) 0.01396(15) 0.00038(13) -0.00133(13) -0.00190(12)
N1 0.0107(9) 0.0155(9) 0.0157(9) -0.0021(8) -0.0025(7) 0.0002(7)
N2 0.0113(9) 0.0148(9) 0.0126(9) -0.0020(7) 0.0016(7) -0.0002(7)
N3 0.0152(9) 0.0157(9) 0.0158(9) 0.0015(8) -0.0006(8) -0.0014(8)
N4 0.0251(11) 0.0268(11) 0.0290(12) 0.0058(10) -0.0076(9) -0.0082(9)
C1 0.0245(13) 0.0225(13) 0.0258(13) 0.0056(10) -0.0062(11) -0.0018(11)
C2 0.0147(11) 0.0141(11) 0.0169(11) -0.0018(9) -0.0005(9) 0.0005(9)
C3 0.0131(10) 0.0132(10) 0.0138(11) -0.0019(9) 0.0027(9) 0.0014(9)
C4 0.0171(11) 0.0143(11) 0.0182(11) -0.0014(9) 0.0039(9) -0.0010(9)
C5 0.0130(11) 0.0179(11) 0.0229(12) -0.0051(10) 0.0029(9) -0.0045(9)
C6 0.0143(11) 0.0194(12) 0.0183(11) -0.0052(9) -0.0009(9) -0.0019(9)
C7 0.0112(10) 0.0170(11) 0.0137(11) -0.0050(9) -0.0004(9) 0.0017(9)
C8 0.0153(11) 0.0156(11) 0.0170(11) -0.0022(9) -0.0008(9) -0.0002(9)
C9 0.0248(13) 0.0270(13) 0.0270(14) 0.0004(11) -0.0095(11) -0.0031(11)
C10 0.0118(11) 0.0133(11) 0.0174(11) 0.0020(9) -0.0043(9) -0.0004(8)
C11 0.0146(11) 0.0151(11) 0.0168(11) 0.0015(9) 0.0007(9) -0.0010(9)
C12 0.0185(12) 0.0178(11) 0.0159(11) -0.0012(9) -0.0027(9) -0.0009(9)
C13 0.0130(11) 0.0196(11) 0.0250(13) -0.0039(10) -0.0073(10) -0.0006(9)
C14 0.0122(11) 0.0255(13) 0.0264(13) -0.0063(10) -0.0026(10) 0.0019(10)
C15 0.0157(11) 0.0182(11) 0.0207(12) -0.0043(9) -0.0029(9) 0.0010(9)
C16 0.0158(12) 0.0238(12) 0.0214(12) -0.0046(10) 0.0009(10) -0.0029(10)
C17 0.0192(13) 0.0272(13) 0.0318(14) -0.0029(11) 0.0044(11) 0.0023(10)
C18 0.0385(17) 0.0411(17) 0.0330(15) 0.0080(13) 0.0175(13) 0.0079(13)
C19 0.0152(12) 0.0356(15) 0.0299(14) -0.0169(12) -0.0036(10) 0.0011(10)
C20 0.0363(17) 0.063(2) 0.0280(15) -0.0197(15) 0.0027(13) -0.0070(15)
C21 0.0471(19) 0.0347(16) 0.0517(19) -0.0262(15) -0.0089(15) 0.0097(14)
C22 0.0174(11) 0.0177(11) 0.0169(11) 0.0030(9) -0.0056(9) -0.0027(9)
C23 0.0231(13) 0.0213(12) 0.0208(12) 0.0002(10) -0.0002(10) -0.0040(10)
C24 0.0296(13) 0.0267(13) 0.0221(13) 0.0052(10) 0.0010(11) -0.0064(11)
C25 0.0309(14) 0.0186(12) 0.0270(13) 0.0084(10) -0.0071(11) -0.0058(11)
C26 0.0257(13) 0.0188(12) 0.0275(13) 0.0027(10) -0.0073(11) 0.0020(10)
C27 0.0214(12) 0.0196(12) 0.0205(12) 0.0023(10) -0.0057(10) 0.0003(10)
C28 0.0414(16) 0.0215(13) 0.0296(14) 0.0013(11) 0.0130(12) -0.0012(11)
C29 0.061(5) 0.033(5) 0.056(5) -0.021(4) 0.007(4) -0.011(3)
C29' 0.056(6) 0.026(5) 0.050(6) -0.008(5) 0.002(5) -0.004(4)
C30 0.0445(19) 0.0418(18) 0.054(2) -0.0070(15) 0.0208(16) 0.0010(15)
C31 0.0391(16) 0.0199(13) 0.0272(14) 0.0033(11) 0.0082(12) 0.0069(11)
C32 0.0340(17) 0.0492(19) 0.053(2) 0.0032(16) 0.0126(15) 0.0042(14)
C33 0.061(2) 0.058(2) 0.0255(15) -0.0038(15) 0.0035(15) 0.0157(17)
Fe2 0.01125(15) 0.01592(16) 0.01517(16) 0.00271(13) 0.00202(13) 0.00221(13)
N5 0.0112(9) 0.0178(10) 0.0156(9) 0.0008(8) 0.0015(7) 0.0011(7)
N6 0.0129(9) 0.0143(9) 0.0149(9) -0.0005(7) -0.0001(7) 0.0009(7)
N7 0.0155(9) 0.0175(10) 0.0178(10) 0.0052(8) 0.0009(8) 0.0032(8)
N8 0.0203(11) 0.0266(11) 0.0277(11) 0.0094(9) 0.0073(9) 0.0075(9)
C34 0.0236(13) 0.0211(12) 0.0244(13) 0.0042(10) 0.0027(10) 0.0034(10)
C35 0.0160(11) 0.0141(11) 0.0165(11) 0.0012(9) 0.0004(9) 0.0004(9)
C36 0.0152(11) 0.0133(11) 0.0139(11) -0.0015(9) -0.0011(9) -0.0001(9)
C37 0.0212(12) 0.0140(11) 0.0179(11) 0.0016(9) -0.0015(10) 0.0011(9)
C38 0.0163(11) 0.0169(12) 0.0225(12) -0.0049(10) -0.0032(10) 0.0056(9)
C39 0.0146(11) 0.0188(11) 0.0186(11) -0.0033(9) 0.0016(9) 0.0012(9)
C40 0.0136(11) 0.0171(11) 0.0137(11) -0.0042(9) 0.0015(9) -0.0002(9)
C41 0.0137(11) 0.0197(12) 0.0165(11) -0.0012(9) 0.0010(9) -0.0001(9)
C42 0.0203(13) 0.0291(14) 0.0271(13) 0.0011(11) 0.0029(10) 0.0031(11)
C43 0.0135(11) 0.0150(11) 0.0181(11) 0.0047(9) 0.0018(9) 0.0007(9)
C44 0.0152(11) 0.0135(11) 0.0185(11) 0.0062(9) 0.0006(9) 0.0015(9)
C45 0.0188(12) 0.0176(11) 0.0175(11) 0.0028(9) 0.0029(9) 0.0030(9)
C46 0.0111(11) 0.0210(12) 0.0245(12) 0.0064(10) 0.0051(9) 0.0037(9)
C47 0.0131(11) 0.0229(12) 0.0239(12) 0.0028(10) 0.0012(10) -0.0023(9)
C48 0.0153(12) 0.0163(11) 0.0204(12) 0.0013(9) 0.0017(9) -0.0010(9)
C49 0.0135(11) 0.0249(13) 0.0186(12) -0.0009(10) -0.0007(9) 0.0034(9)
C50 0.0234(13) 0.0327(15) 0.0318(15) 0.0047(12) -0.0075(11) -0.0051(11)
C51 0.0237(13) 0.0439(16) 0.0224(13) 0.0037(12) -0.0032(11) 0.0003(12)
C52 0.0148(12) 0.0337(14) 0.0258(13) -0.0074(11) 0.0009(10) -0.0012(10)
C53 0.0392(17) 0.0468(18) 0.0250(14) -0.0082(13) -0.0067(12) 0.0041(14)
C54 0.0507(19) 0.0315(16) 0.0462(18) -0.0128(14) -0.0077(16) -0.0002(14)
C55 0.0139(11) 0.0217(12) 0.0203(12) 0.0061(10) 0.0065(9) 0.0045(9)
C56 0.0224(13) 0.0331(14) 0.0212(12) 0.0082(11) 0.0028(10) 0.0005(11)
C57 0.0271(14) 0.0426(16) 0.0180(12) 0.0130(12) 0.0033(11) 0.0103(12)
C58 0.0352(15) 0.0287(14) 0.0252(13) 0.0145(11) 0.0139(12) 0.0156(12)
C59 0.0303(14) 0.0200(13) 0.0308(14) 0.0060(11) 0.0114(12) 0.0075(11)
C60 0.0205(12) 0.0212(12) 0.0252(13) 0.0076(10) 0.0059(10) 0.0059(10)
C61 0.0471(17) 0.0394(16) 0.0252(14) 0.0097(12) -0.0097(13) -0.0120(14)
C62 0.054(2) 0.0363(17) 0.064(2) -0.0102(16) -0.0023(18) -0.0007(16)
C63 0.0517(19) 0.094(2) 0.064(2) -0.0231(19) 0.0040(17) -0.0242(19)
C64 0.0341(15) 0.0173(12) 0.0316(14) 0.0051(11) -0.0045(12) -0.0012(11)
C65 0.0280(15) 0.0455(18) 0.0478(18) 0.0017(15) -0.0050(14) -0.0013(13)
C66 0.0421(18) 0.0453(18) 0.0322(16) -0.0040(14) 0.0052(13) -0.0070(14)

loop_
_atom_type_symbol
_atom_type_description
_atom_type_scat_dispersion_real
_atom_type_scat_dispersion_imag
_atom_type_scat_source
C C 0.0033 0.0016 'International Tables Vol C Tables 4.2.6.8 and 6.1.1.4'
H H 0.0000 0.0000 'International Tables Vol C Tables 4.2.6.8 and 6.1.1.4'
N N 0.0061 0.0033 'International Tables Vol C Tables 4.2.6.8 and 6.1.1.4'
Fe Fe 0.3463 0.8444 'International Tables Vol C Tables 4.2.6.8 and 6.1.1.4'

loop_
_geom_angle_atom_site_label_1
_geom_angle_atom_site_label_2
_geom_angle_atom_site_label_3
_geom_angle
_geom_angle_site_symmetry_1
_geom_angle_site_symmetry_3
_geom_angle_publ_flag
N2 Fe1 N3 81.83(8) . . ?
N2 Fe1 N1 81.55(8) . . ?
N3 Fe1 N1 163.33(8) . . ?
N2 Fe1 N4 179.27(8) . . ?
N3 Fe1 N4 97.53(8) . . ?
N1 Fe1 N4 99.10(8) . . ?
C2 N1 C10 119.11(18) . . ?
C2 N1 Fe1 115.76(14) . . ?
C10 N1 Fe1 125.07(14) . . ?
C7 N2 C3 121.82(18) . . ?
C7 N2 Fe1 119.19(15) . . ?
C3 N2 Fe1 118.98(14) . . ?
C8 N3 C22 118.97(18) . . ?
C8 N3 Fe1 116.13(15) . . ?
C22 N3 Fe1 124.74(14) . . ?
Fe1 N4 H4A 109.5 . . ?
Fe1 N4 H4B 109.5 . . ?
H4A N4 H4B 109.5 . . ?
Fe1 N4 H4C 109.5 . . ?
H4A N4 H4C 109.5 . . ?
H4B N4 H4C 109.5 . . ?
C2 C1 H1A 109.5 . . ?
C2 C1 H1B 109.5 . . ?
H1A C1 H1B 109.5 . . ?
C2 C1 H1C 109.5 . . ?
H1A C1 H1C 109.5 . . ?
H1B C1 H1C 109.5 . . ?
N1 C2 C3 113.16(19) . . ?
N1 C2 C1 124.6(2) . . ?
C3 C2 C1 122.2(2) . . ?
N2 C3 C4 119.4(2) . . ?
N2 C3 C2 110.52(18) . . ?
C4 C3 C2 130.1(2) . . ?
C5 C4 C3 118.9(2) . . ?
C5 C4 H4D 120.6 . . ?
C3 C4 H4D 120.6 . . ?
C4 C5 C6 121.3(2) . . ?
C4 C5 H5A 119.4 . . ?
C6 C5 H5A 119.4 . . ?
C7 C6 C5 119.1(2) . . ?
C7 C6 H6A 120.5 . . ?
C5 C6 H6A 120.5 . . ?
N2 C7 C6 119.5(2) . . ?
N2 C7 C8 110.51(18) . . ?
C6 C7 C8 130.0(2) . . ?
N3 C8 C7 112.30(19) . . ?
N3 C8 C9 124.8(2) . . ?
C7 C8 C9 122.8(2) . . ?
C8 C9 H9A 109.5 . . ?
C8 C9 H9B 109.5 . . ?
H9A C9 H9B 109.5 . . ?
C8 C9 H9C 109.5 . . ?
H9A C9 H9C 109.5 . . ?
H9B C9 H9C 109.5 . . ?
C15 C10 C11 120.4(2) . . ?
C15 C10 N1 118.76(19) . . ?
C11 C10 N1 120.71(19) . . ?
C12 C11 C10 118.4(2) . . ?
C12 C11 C16 119.0(2) . . ?
C10 C11 C16 122.5(2) . . ?
C13 C12 C11 121.8(2) . . ?
C13 C12 H12A 119.1 . . ?
C11 C12 H12A 119.1 . . ?
C12 C13 C14 119.2(2) . . ?
C12 C13 H13A 120.4 . . ?
C14 C13 H13A 120.4 . . ?
C13 C14 C15 121.5(2) . . ?
C13 C14 H14A 119.3 . . ?
C15 C14 H14A 119.3 . . ?
C14 C15 C10 118.6(2) . . ?
C14 C15 C19 118.6(2) . . ?
C10 C15 C19 122.7(2) . . ?
C11 C16 C17 110.16(19) . . ?
C11 C16 C18 111.5(2) . . ?
C17 C16 C18 110.3(2) . . ?
C11 C16 H16A 108.2 . . ?
C17 C16 H16A 108.2 . . ?
C18 C16 H16A 108.2 . . ?
C16 C17 H17A 109.5 . . ?
C16 C17 H17B 109.5 . . ?
H17A C17 H17B 109.5 . . ?
C16 C17 H17C 109.5 . . ?
H17A C17 H17C 109.5 . . ?
H17B C17 H17C 109.5 . . ?
C16 C18 H18A 109.5 . . ?
C16 C18 H18B 109.5 . . ?
H18A C18 H18B 109.5 . . ?
C16 C18 H18C 109.5 . . ?
H18A C18 H18C 109.5 . . ?
H18B C18 H18C 109.5 . . ?
C15 C19 C21 109.1(2) . . ?
C15 C19 C20 112.1(2) . . ?
C21 C19 C20 110.7(2) . . ?
C15 C19 H19A 108.3 . . ?
C21 C19 H19A 108.3 . . ?
C20 C19 H19A 108.3 . . ?
C19 C20 H20A 109.5 . . ?
C19 C20 H20B 109.5 . . ?
H20A C20 H20B 109.5 . . ?
C19 C20 H20C 109.5 . . ?
H20A C20 H20C 109.5 . . ?
H20B C20 H20C 109.5 . . ?
C19 C21 H21A 109.5 . . ?
C19 C21 H21B 109.5 . . ?
H21A C21 H21B 109.5 . . ?
C19 C21 H21C 109.5 . . ?
H21A C21 H21C 109.5 . . ?
H21B C21 H21C 109.5 . . ?
C27 C22 C23 120.5(2) . . ?
C27 C22 N3 119.7(2) . . ?
C23 C22 N3 119.5(2) . . ?
C24 C23 C22 118.5(2) . . ?
C24 C23 C28 120.2(2) . . ?
C22 C23 C28 121.3(2) . . ?
C25 C24 C23 121.5(2) . . ?
C25 C24 H24A 119.3 . . ?
C23 C24 H24A 119.3 . . ?
C24 C25 C26 119.8(2) . . ?
C24 C25 H25A 120.1 . . ?
C26 C25 H25A 120.1 . . ?
C25 C26 C27 121.0(2) . . ?
C25 C26 H26A 119.5 . . ?
C27 C26 H26A 119.5 . . ?
C26 C27 C22 118.7(2) . . ?
C26 C27 C31 119.6(2) . . ?
C22 C27 C31 121.7(2) . . ?
C29' C28 C30 118.9(10) . . ?
C29' C28 C23 111.9(8) . . ?
C30 C28 C23 112.4(2) . . ?
C30 C28 C29 105.0(7) . . ?
C23 C28 C29 110.3(5) . . ?
C29' C28 H28A 92.3 . . ?
C30 C28 H28A 109.7 . . ?
C23 C28 H28A 109.7 . . ?
C29 C28 H28A 109.7 . . ?
C29' C28 H28B 103.9 . . ?
C30 C28 H28B 103.9 . . ?
C23 C28 H28B 103.9 . . ?
C29 C28 H28B 121.3 . . ?
C28 C29 H29A 109.5 . . ?
C28 C29 H29B 109.5 . . ?
C28 C29 H29C 109.5 . . ?
C28 C29' H29D 109.5 . . ?
C28 C29' H29E 109.5 . . ?
H29D C29' H29E 109.5 . . ?
C28 C29' H29F 109.5 . . ?
H29D C29' H29F 109.5 . . ?
H29E C29' H29F 109.5 . . ?
C28 C30 H30A 109.5 . . ?
C28 C30 H30B 109.5 . . ?
H30A C30 H30B 109.5 . . ?
C28 C30 H30C 109.5 . . ?
H30A C30 H30C 109.5 . . ?
H30B C30 H30C 109.5 . . ?
C27 C31 C33 111.1(2) . . ?
C27 C31 C32 112.7(2) . . ?
C33 C31 C32 110.4(2) . . ?
C27 C31 H31A 107.5 . . ?
C33 C31 H31A 107.5 . . ?
C32 C31 H31A 107.5 . . ?
C31 C32 H32A 109.5 . . ?
C31 C32 H32B 109.5 . . ?
H32A C32 H32B 109.5 . . ?
C31 C32 H32C 109.5 . . ?
H32A C32 H32C 109.5 . . ?
H32B C32 H32C 109.5 . . ?
C31 C33 H33A 109.5 . . ?
C31 C33 H33B 109.5 . . ?
H33A C33 H33B 109.5 . . ?
C31 C33 H33C 109.5 . . ?
H33A C33 H33C 109.5 . . ?
H33B C33 H33C 109.5 . . ?
N6 Fe2 N7 81.98(8) . . ?
N6 Fe2 N5 81.61(8) . . ?
N7 Fe2 N5 163.57(8) . . ?
N6 Fe2 N8 178.59(8) . . ?
N7 Fe2 N8 97.09(8) . . ?
N5 Fe2 N8 99.34(8) . . ?
C35 N5 C43 118.72(18) . . ?
C35 N5 Fe2 116.05(14) . . ?
C43 N5 Fe2 125.13(14) . . ?
C40 N6 C36 121.93(18) . . ?
C40 N6 Fe2 119.04(15) . . ?
C36 N6 Fe2 119.02(15) . . ?
C41 N7 C55 118.63(18) . . ?
C41 N7 Fe2 116.45(15) . . ?
C55 N7 Fe2 124.89(14) . . ?
Fe2 N8 H8A 109.5 . . ?
Fe2 N8 H8B 109.5 . . ?
H8A N8 H8B 109.5 . . ?
Fe2 N8 H8C 109.5 . . ?
H8A N8 H8C 109.5 . . ?
H8B N8 H8C 109.5 . . ?
C35 C34 H34A 109.5 . . ?
C35 C34 H34B 109.5 . . ?
H34A C34 H34B 109.5 . . ?
C35 C34 H34C 109.5 . . ?
H34A C34 H34C 109.5 . . ?
H34B C34 H34C 109.5 . . ?
N5 C35 C36 112.71(19) . . ?
N5 C35 C34 124.8(2) . . ?
C36 C35 C34 122.4(2) . . ?
N6 C36 C37 119.2(2) . . ?
N6 C36 C35 110.61(18) . . ?
C37 C36 C35 130.2(2) . . ?
C38 C37 C36 119.4(2) . . ?
C38 C37 H37A 120.3 . . ?
C36 C37 H37A 120.3 . . ?
C37 C38 C39 120.7(2) . . ?
C37 C38 H38A 119.6 . . ?
C39 C38 H38A 119.6 . . ?
C40 C39 C38 119.2(2) . . ?
C40 C39 H39A 120.4 . . ?
C38 C39 H39A 120.4 . . ?
N6 C40 C39 119.6(2) . . ?
N6 C40 C41 110.83(18) . . ?
C39 C40 C41 129.6(2) . . ?
N7 C41 C42 125.4(2) . . ?
N7 C41 C40 111.70(19) . . ?
C42 C41 C40 122.9(2) . . ?
C41 C42 H42A 109.5 . . ?
C41 C42 H42B 109.5 . . ?
H42A C42 H42B 109.5 . . ?
C41 C42 H42C 109.5 . . ?
H42A C42 H42C 109.5 . . ?
H42B C42 H42C 109.5 . . ?
C48 C43 C44 120.8(2) . . ?
C48 C43 N5 119.5(2) . . ?
C44 C43 N5 119.58(19) . . ?
C45 C44 C43 118.4(2) . . ?
C45 C44 C49 120.4(2) . . ?
C43 C44 C49 121.15(19) . . ?
C46 C45 C44 121.3(2) . . ?
C46 C45 H45A 119.3 . . ?
C44 C45 H45A 119.3 . . ?
C47 C46 C45 119.7(2) . . ?
C47 C46 H46A 120.2 . . ?
C45 C46 H46A 120.2 . . ?
C46 C47 C48 121.5(2) . . ?
C46 C47 H47A 119.3 . . ?
C48 C47 H47A 119.3 . . ?
C47 C48 C43 118.3(2) . . ?
C47 C48 C52 120.3(2) . . ?
C43 C48 C52 121.3(2) . . ?
C44 C49 C51 113.26(19) . . ?
C44 C49 C50 110.36(19) . . ?
C51 C49 C50 110.4(2) . . ?
C44 C49 H49A 107.5 . . ?
C51 C49 H49A 107.5 . . ?
C50 C49 H49A 107.5 . . ?
C49 C50 H50A 109.5 . . ?
C49 C50 H50B 109.5 . . ?
H50A C50 H50B 109.5 . . ?
C49 C50 H50C 109.5 . . ?
H50A C50 H50C 109.5 . . ?
H50B C50 H50C 109.5 . . ?
C49 C51 H51A 109.5 . . ?
C49 C51 H51B 109.5 . . ?
H51A C51 H51B 109.5 . . ?
C49 C51 H51C 109.5 . . ?
H51A C51 H51C 109.5 . . ?
H51B C51 H51C 109.5 . . ?
C48 C52 C53 113.6(2) . . ?
C48 C52 C54 109.8(2) . . ?
C53 C52 C54 110.3(2) . . ?
C48 C52 H52A 107.6 . . ?
C53 C52 H52A 107.6 . . ?
C54 C52 H52A 107.6 . . ?
C52 C53 H53A 109.5 . . ?
C52 C53 H53B 109.5 . . ?
H53A C53 H53B 109.5 . . ?
C52 C53 H53C 109.5 . . ?
H53A C53 H53C 109.5 . . ?
H53B C53 H53C 109.5 . . ?
C52 C54 H54A 109.5 . . ?
C52 C54 H54B 109.5 . . ?
H54A C54 H54B 109.5 . . ?
C52 C54 H54C 109.5 . . ?
H54A C54 H54C 109.5 . . ?
H54B C54 H54C 109.5 . . ?
C60 C55 C56 120.9(2) . . ?
C60 C55 N7 119.7(2) . . ?
C56 C55 N7 119.2(2) . . ?
C57 C56 C55 118.1(2) . . ?
C57 C56 C61 120.5(2) . . ?
C55 C56 C61 121.4(2) . . ?
C58 C57 C56 121.6(2) . . ?
C58 C57 H57A 119.2 . . ?
C56 C57 H57A 119.2 . . ?
C57 C58 C59 119.6(2) . . ?
C57 C58 H58A 120.2 . . ?
C59 C58 H58A 120.2 . . ?
C58 C59 C60 121.4(3) . . ?
C58 C59 H59A 119.3 . . ?
C60 C59 H59A 119.3 . . ?
C59 C60 C55 118.3(2) . . ?
C59 C60 C64 119.9(2) . . ?
C55 C60 C64 121.7(2) . . ?
C56 C61 C62 111.7(2) . . ?
C56 C61 C63 112.6(3) . . ?
C62 C61 C63 109.8(3) . . ?
C56 C61 H61A 107.5 . . ?
C62 C61 H61A 107.5 . . ?
C63 C61 H61A 107.5 . . ?
C61 C62 H62A 109.5 . . ?
C61 C62 H62B 109.5 . . ?
H62A C62 H62B 109.5 . . ?
C61 C62 H62C 109.5 . . ?
H62A C62 H62C 109.5 . . ?
H62B C62 H62C 109.5 . . ?
C61 C63 H63A 109.5 . . ?
C61 C63 H63B 109.5 . . ?
H63A C63 H63B 109.5 . . ?
C61 C63 H63C 109.5 . . ?
H63A C63 H63C 109.5 . . ?
H63B C63 H63C 109.5 . . ?
C60 C64 C65 112.1(2) . . ?
C60 C64 C66 111.5(2) . . ?
C65 C64 C66 109.9(2) . . ?
C60 C64 H64A 107.7 . . ?
C65 C64 H64A 107.7 . . ?
C66 C64 H64A 107.7 . . ?
C64 C65 H65A 109.5 . . ?
C64 C65 H65B 109.5 . . ?
H65A C65 H65B 109.5 . . ?
C64 C65 H65C 109.5 . . ?
H65A C65 H65C 109.5 . . ?
H65B C65 H65C 109.5 . . ?
C64 C66 H66A 109.5 . . ?
C64 C66 H66B 109.5 . . ?
H66A C66 H66B 109.5 . . ?
C64 C66 H66C 109.5 . . ?
H66A C66 H66C 109.5 . . ?
H66B C66 H66C 109.5 . . ?

loop_
_geom_bond_atom_site_label_1
_geom_bond_atom_site_label_2
_geom_bond_distance
_geom_bond_site_symmetry_2
_geom_bond_publ_flag
Fe1 N2 1.8296(18) . ?
Fe1 N3 1.8915(19) . ?
Fe1 N1 1.9018(18) . ?
Fe1 N4 2.008(2) . ?
N1 C2 1.358(3) . ?
N1 C10 1.438(3) . ?
N2 C7 1.375(3) . ?
N2 C3 1.378(3) . ?
N3 C8 1.371(3) . ?
N3 C22 1.429(3) . ?
N4 H4A 0.9100 . ?
N4 H4B 0.9100 . ?
N4 H4C 0.9100 . ?
C1 C2 1.489(3) . ?
C1 H1A 0.9800 . ?
C1 H1B 0.9800 . ?
C1 H1C 0.9800 . ?
C2 C3 1.420(3) . ?
C3 C4 1.404(3) . ?
C4 C5 1.385(3) . ?
C4 H4D 0.9500 . ?
C5 C6 1.396(3) . ?
C5 H5A 0.9500 . ?
C6 C7 1.394(3) . ?
C6 H6A 0.9500 . ?
C7 C8 1.436(3) . ?
C8 C9 1.447(3) . ?
C9 H9A 0.9800 . ?
C9 H9B 0.9800 . ?
C9 H9C 0.9800 . ?
C10 C15 1.404(3) . ?
C10 C11 1.409(3) . ?
C11 C12 1.393(3) . ?
C11 C16 1.520(3) . ?
C12 C13 1.377(3) . ?
C12 H12A 0.9500 . ?
C13 C14 1.384(3) . ?
C13 H13A 0.9500 . ?
C14 C15 1.394(3) . ?
C14 H14A 0.9500 . ?
C15 C19 1.521(3) . ?
C16 C17 1.530(3) . ?
C16 C18 1.531(3) . ?
C16 H16A 1.0000 . ?
C17 H17A 0.9800 . ?
C17 H17B 0.9800 . ?
C17 H17C 0.9800 . ?
C18 H18A 0.9800 . ?
C18 H18B 0.9800 . ?
C18 H18C 0.9800 . ?
C19 C21 1.526(4) . ?
C19 C20 1.533(4) . ?
C19 H19A 1.0000 . ?
C20 H20A 0.9800 . ?
C20 H20B 0.9800 . ?
C20 H20C 0.9800 . ?
C21 H21A 0.9800 . ?
C21 H21B 0.9800 . ?
C21 H21C 0.9800 . ?
C22 C27 1.409(3) . ?
C22 C23 1.409(3) . ?
C23 C24 1.392(3) . ?
C23 C28 1.521(3) . ?
C24 C25 1.381(4) . ?
C24 H24A 0.9500 . ?
C25 C26 1.384(4) . ?
C25 H25A 0.9500 . ?
C26 C27 1.396(3) . ?
C26 H26A 0.9500 . ?
C27 C31 1.520(3) . ?
C28 C29' 1.506(11) . ?
C28 C30 1.520(4) . ?
C28 C29 1.553(9) . ?
C28 H28A 1.0000 . ?
C28 H28B 1.0000 . ?
C29 H29A 0.9800 . ?
C29 H29B 0.9800 . ?
C29 H29C 0.9800 . ?
C29' H29D 0.9800 . ?
C29' H29E 0.9800 . ?
C29' H29F 0.9800 . ?
C30 H30A 0.9800 . ?
C30 H30B 0.9800 . ?
C30 H30C 0.9800 . ?
C31 C33 1.524(4) . ?
C31 C32 1.526(4) . ?
C31 H31A 1.0000 . ?
C32 H32A 0.9800 . ?
C32 H32B 0.9800 . ?
C32 H32C 0.9800 . ?
C33 H33A 0.9800 . ?
C33 H33B 0.9800 . ?
C33 H33C 0.9800 . ?
Fe2 N6 1.8370(18) . ?
Fe2 N7 1.8893(19) . ?
Fe2 N5 1.9005(18) . ?
Fe2 N8 2.0102(19) . ?
N5 C35 1.363(3) . ?
N5 C43 1.431(3) . ?
N6 C40 1.367(3) . ?
N6 C36 1.375(3) . ?
N7 C41 1.373(3) . ?
N7 C55 1.433(3) . ?
N8 H8A 0.9100 . ?
N8 H8B 0.9100 . ?
N8 H8C 0.9100 . ?
C34 C35 1.463(3) . ?
C34 H34A 0.9800 . ?
C34 H34B 0.9800 . ?
C34 H34C 0.9800 . ?
C35 C36 1.433(3) . ?
C36 C37 1.395(3) . ?
C37 C38 1.384(3) . ?
C37 H37A 0.9500 . ?
C38 C39 1.394(3) . ?
C38 H38A 0.9500 . ?
C39 C40 1.389(3) . ?
C39 H39A 0.9500 . ?
C40 C41 1.451(3) . ?
C41 C42 1.429(3) . ?
C42 H42A 0.9800 . ?
C42 H42B 0.9800 . ?
C42 H42C 0.9800 . ?
C43 C48 1.408(3) . ?
C43 C44 1.410(3) . ?
C44 C45 1.391(3) . ?
C44 C49 1.521(3) . ?
C45 C46 1.386(3) . ?
C45 H45A 0.9500 . ?
C46 C47 1.379(3) . ?
C46 H46A 0.9500 . ?
C47 C48 1.393(3) . ?
C47 H47A 0.9500 . ?
C48 C52 1.519(3) . ?
C49 C51 1.526(3) . ?
C49 C50 1.529(3) . ?
C49 H49A 1.0000 . ?
C50 H50A 0.9800 . ?
C50 H50B 0.9800 . ?
C50 H50C 0.9800 . ?
C51 H51A 0.9800 . ?
C51 H51B 0.9800 . ?
C51 H51C 0.9800 . ?
C52 C53 1.527(4) . ?
C52 C54 1.530(4) . ?
C52 H52A 1.0000 . ?
C53 H53A 0.9800 . ?
C53 H53B 0.9800 . ?
C53 H53C 0.9800 . ?
C54 H54A 0.9800 . ?
C54 H54B 0.9800 . ?
C54 H54C 0.9800 . ?
C55 C60 1.405(3) . ?
C55 C56 1.409(3) . ?
C56 C57 1.396(3) . ?
C56 C61 1.515(4) . ?
C57 C58 1.378(4) . ?
C57 H57A 0.9500 . ?
C58 C59 1.379(4) . ?
C58 H58A 0.9500 . ?
C59 C60 1.397(3) . ?
C59 H59A 0.9500 . ?
C60 C64 1.513(4) . ?
C61 C62 1.523(4) . ?
C61 C63 1.523(5) . ?
C61 H61A 1.0000 . ?
C62 H62A 0.9800 . ?
C62 H62B 0.9800 . ?
C62 H62C 0.9800 . ?
C63 H63A 0.9800 . ?
C63 H63B 0.9800 . ?
C63 H63C 0.9800 . ?
C64 C65 1.530(4) . ?
C64 C66 1.533(4) . ?
C64 H64A 1.0000 . ?
C65 H65A 0.9800 . ?
C65 H65B 0.9800 . ?
C65 H65C 0.9800 . ?
C66 H66A 0.9800 . ?
C66 H66B 0.9800 . ?
C66 H66C 0.9800 . ?
